data_7116344
loop_
_publ_author_name
'Yanxia Zhao'
'Yanyan Liu'
'Zeyi Wang'
'Wenhua Xu'
'Bin Liu'
'Ji-Hu Su'
'Biao Wu'
'Xiao-Juan Yang'

_publ_section_title
;
 Gallium complexes with alpha-diimine and phenazine in various reduced
 states
;
_journal_name_full Chem.Commun.
_journal_page_first 1237
_journal_paper_doi 10.1039/C4cc04128C
_journal_volume 51
_journal_year 2015
_chemical_formula_sum 'C88 H128 Ga2 N6 O5'
_chemical_formula_weight 1489.40
_chemical_name_systematic
; 
 ? 
;
_space_group_IT_number 14
_symmetry_cell_setting monoclinic
_symmetry_space_group_name_Hall '-P 2ybc'
_symmetry_space_group_name_H-M 'P 1 21/c 1'
_atom_sites_solution_hydrogens geom
_atom_sites_solution_primary direct
_atom_sites_solution_secondary difmap
_audit_creation_method SHELXL-97
_audit_update_record
;
2014-05-20 deposited with the CCDC.
2014-11-24 downloaded from the CCDC.
;
_cell_angle_alpha 90.00
_cell_angle_beta 92.912(6)
_cell_angle_gamma 90.00
_cell_formula_units_Z 2
_cell_length_a 11.056(4)
_cell_length_b 24.846(9)
_cell_length_c 15.591(6)
_cell_measurement_temperature 173(2)
_cell_volume 4277(3)
_computing_cell_refinement 'Bruker SMART'
_computing_data_collection 'Bruker SMART APEX II'
_computing_data_reduction 'Bruker SAINT'
_computing_molecular_graphics SHELXTL
_computing_publication_material SHELXTL
_computing_structure_refinement 'SHELXL-97 (Sheldrick, 2008)'
_computing_structure_solution 'SHELXS-97 (Sheldrick, 2008)'
_diffrn_ambient_temperature 173(2)
_diffrn_measured_fraction_theta_full 0.986
_diffrn_measured_fraction_theta_max 0.986
_diffrn_measurement_device_type 'Bruker APEX II area detector'
_diffrn_measurement_method '\w scan'
_diffrn_radiation_monochromator graphite
_diffrn_radiation_source 'fine-focus sealed tube'
_diffrn_radiation_type MoK\a
_diffrn_radiation_wavelength 0.71073
_diffrn_reflns_av_R_equivalents 0.0765
_diffrn_reflns_av_sigmaI/netI 0.0736
_diffrn_reflns_limit_h_max 13
_diffrn_reflns_limit_h_min -9
_diffrn_reflns_limit_k_max 29
_diffrn_reflns_limit_k_min -29
_diffrn_reflns_limit_l_max 18
_diffrn_reflns_limit_l_min -18
_diffrn_reflns_number 28048
_diffrn_reflns_theta_full 25.18
_diffrn_reflns_theta_max 25.18
_diffrn_reflns_theta_min 2.10
_exptl_absorpt_coefficient_mu 0.681
_exptl_absorpt_correction_T_max 0.8481
_exptl_absorpt_correction_T_min 0.8217
_exptl_absorpt_correction_type multi-scan
_exptl_absorpt_process_details SADABS
_exptl_crystal_colour red
_exptl_crystal_density_diffrn 1.156
_exptl_crystal_density_method 'not measured'
_exptl_crystal_description block
_exptl_crystal_F_000 1600
_exptl_crystal_size_max 0.30
_exptl_crystal_size_mid 0.30
_exptl_crystal_size_min 0.25
_refine_diff_density_max 0.586
_refine_diff_density_min -0.454
_refine_diff_density_rms 0.063
_refine_ls_extinction_method none
_refine_ls_goodness_of_fit_ref 1.032
_refine_ls_hydrogen_treatment constr
_refine_ls_matrix_type full
_refine_ls_number_parameters 467
_refine_ls_number_reflns 7585
_refine_ls_number_restraints 0
_refine_ls_restrained_S_all 1.032
_refine_ls_R_factor_all 0.0994
_refine_ls_R_factor_gt 0.0537
_refine_ls_shift/su_max 0.000
_refine_ls_shift/su_mean 0.000
_refine_ls_structure_factor_coef Fsqd
_refine_ls_weighting_details 'calc w=1/[\s^2^(Fo^2^)+(0.0208P)^2^+7.2822P] where P=(Fo^2^+2Fc^2^)/3'
_refine_ls_weighting_scheme calc
_refine_ls_wR_factor_gt 0.1176
_refine_ls_wR_factor_ref 0.1345
_reflns_number_gt 4770
_reflns_number_total 7585
_reflns_threshold_expression >2sigma(I)
_cod_data_source_file c4cc04128c2.cif
_cod_data_source_block 2
_cod_original_sg_symbol_H-M P2(1)/c
_cod_database_code 7116344

loop_
_symmetry_equiv_pos_as_xyz
'x, y, z'
'-x, y+1/2, -z+1/2'
'-x, -y, -z'
'x, -y-1/2, z-1/2'

loop_
_atom_site_label
_atom_site_type_symbol
_atom_site_fract_x
_atom_site_fract_y
_atom_site_fract_z
_atom_site_U_iso_or_equiv
_atom_site_adp_type
_atom_site_occupancy
_atom_site_symmetry_multiplicity
_atom_site_calc_flag
_atom_site_refinement_flags
Ga1 Ga 0.04169(4) 0.875497(16) 0.06554(3) 0.03823(14) Uani 1 1 d .
O1 O -0.0517(3) 0.87645(12) 0.17723(18) 0.0574(8) Uani 1 1 d .
O2 O 0.549(3) 0.5856(9) 0.118(3) 0.69(3) Uani 1 1 d G
C43 C 0.083(13) -0.010(8) 0.455(11) 0.88(11) Uani 1 1 d .
N1 N 0.1925(3) 0.84503(12) 0.0971(2) 0.0424(8) Uani 1 1 d .
N2 N -0.0065(3) 0.81233(12) 0.0081(2) 0.0458(9) Uani 1 1 d .
N3 N 0.0045(3) 0.94791(12) 0.0395(2) 0.0414(8) Uani 1 1 d .
C1 C 0.1914(4) 0.79124(15) 0.0654(3) 0.0452(10) Uani 1 1 d .
C2 C 0.0906(4) 0.77476(16) 0.0205(3) 0.0482(11) Uani 1 1 d .
C3 C 0.2990(4) 0.75617(17) 0.0884(3) 0.0633(14) Uani 1 1 d .
H3A H 0.3043 0.7501 0.1506 0.095 Uiso 1 1 calc R
H3B H 0.3730 0.7740 0.0712 0.095 Uiso 1 1 calc R
H3C H 0.2898 0.7216 0.0586 0.095 Uiso 1 1 calc R
C4 C 0.0696(5) 0.71787(17) -0.0097(4) 0.0745(16) Uani 1 1 d .
H4A H 0.1389 0.6955 0.0091 0.112 Uiso 1 1 calc R
H4B H 0.0601 0.7173 -0.0725 0.112 Uiso 1 1 calc R
H4C H -0.0040 0.7038 0.0146 0.112 Uiso 1 1 calc R
C5 C 0.3078(3) 0.87077(15) 0.1165(3) 0.0445(10) Uani 1 1 d .
C6 C 0.3567(4) 0.87151(17) 0.2011(3) 0.0524(11) Uani 1 1 d .
C7 C 0.4644(4) 0.89972(19) 0.2191(4) 0.0641(13) Uani 1 1 d .
H7 H 0.4973 0.9015 0.2765 0.077 Uiso 1 1 calc R
C8 C 0.5235(4) 0.9250(2) 0.1548(4) 0.0692(14) Uani 1 1 d .
H8 H 0.5959 0.9445 0.1680 0.083 Uiso 1 1 calc R
C9 C 0.4778(4) 0.9219(2) 0.0716(4) 0.0656(14) Uani 1 1 d .
H9 H 0.5208 0.9385 0.0275 0.079 Uiso 1 1 calc R
C10 C 0.3699(4) 0.89511(17) 0.0501(3) 0.0519(11) Uani 1 1 d .
C11 C 0.2954(4) 0.8446(2) 0.2743(3) 0.0617(13) Uani 1 1 d .
H11 H 0.2259 0.8231 0.2490 0.074 Uiso 1 1 calc R
C12 C 0.3811(6) 0.8055(2) 0.3247(4) 0.101(2) Uani 1 1 d .
H12A H 0.4188 0.7811 0.2845 0.151 Uiso 1 1 calc R
H12B H 0.3347 0.7845 0.3649 0.151 Uiso 1 1 calc R
H12C H 0.4441 0.8260 0.3567 0.151 Uiso 1 1 calc R
C13 C 0.2446(6) 0.8855(2) 0.3355(4) 0.0901(18) Uani 1 1 d .
H13A H 0.3099 0.9091 0.3577 0.135 Uiso 1 1 calc R
H13B H 0.2092 0.8666 0.3834 0.135 Uiso 1 1 calc R
H13C H 0.1821 0.9071 0.3049 0.135 Uiso 1 1 calc R
C14 C 0.3243(5) 0.8940(2) -0.0417(3) 0.0677(14) Uani 1 1 d .
H14 H 0.2380 0.8819 -0.0429 0.081 Uiso 1 1 calc R
C15 C 0.3941(6) 0.8535(2) -0.0944(4) 0.0938(19) Uani 1 1 d .
H15A H 0.4785 0.8652 -0.0970 0.141 Uiso 1 1 calc R
H15B H 0.3569 0.8514 -0.1527 0.141 Uiso 1 1 calc R
H15C H 0.3916 0.8180 -0.0672 0.141 Uiso 1 1 calc R
C16 C 0.3268(6) 0.9489(2) -0.0860(4) 0.098(2) Uani 1 1 d .
H16A H 0.2942 0.9763 -0.0484 0.147 Uiso 1 1 calc R
H16B H 0.2775 0.9475 -0.1400 0.147 Uiso 1 1 calc R
H16C H 0.4105 0.9581 -0.0981 0.147 Uiso 1 1 calc R
C17 C -0.0960(4) 0.80279(15) -0.0600(3) 0.0458(10) Uani 1 1 d .
C18 C -0.2082(4) 0.77991(17) -0.0412(3) 0.0499(11) Uani 1 1 d .
C19 C -0.2967(4) 0.77382(18) -0.1069(3) 0.0593(13) Uani 1 1 d .
H19 H -0.3728 0.7587 -0.0944 0.071 Uiso 1 1 calc R
C20 C -0.2765(5) 0.7892(2) -0.1896(3) 0.0688(14) Uani 1 1 d .
H20 H -0.3392 0.7859 -0.2333 0.083 Uiso 1 1 calc R
C21 C -0.1651(5) 0.8093(2) -0.2088(3) 0.0653(13) Uani 1 1 d .
H21 H -0.1501 0.8181 -0.2666 0.078 Uiso 1 1 calc R
C22 C -0.0739(4) 0.81690(18) -0.1449(3) 0.0567(12) Uani 1 1 d .
C23 C -0.2345(4) 0.76069(18) 0.0486(3) 0.0574(12) Uani 1 1 d .
H23 H -0.1576 0.7627 0.0851 0.069 Uiso 1 1 calc R
C24 C -0.3272(5) 0.7975(2) 0.0881(3) 0.0826(17) Uani 1 1 d .
H24A H -0.2976 0.8347 0.0880 0.124 Uiso 1 1 calc R
H24B H -0.3392 0.7861 0.1473 0.124 Uiso 1 1 calc R
H24C H -0.4043 0.7953 0.0544 0.124 Uiso 1 1 calc R
C25 C -0.2783(6) 0.7023(2) 0.0484(4) 0.098(2) Uani 1 1 d .
H25A H -0.3531 0.6992 0.0122 0.147 Uiso 1 1 calc R
H25B H -0.2937 0.6913 0.1071 0.147 Uiso 1 1 calc R
H25C H -0.2160 0.6790 0.0255 0.147 Uiso 1 1 calc R
C26 C 0.0449(5) 0.8401(2) -0.1711(3) 0.0691(14) Uani 1 1 d .
H26 H 0.0964 0.8457 -0.1172 0.083 Uiso 1 1 calc R
C27 C 0.0315(6) 0.8944(2) -0.2144(5) 0.110(2) Uani 1 1 d .
H27A H -0.0232 0.8912 -0.2656 0.165 Uiso 1 1 calc R
H27B H 0.1110 0.9070 -0.2311 0.165 Uiso 1 1 calc R
H27C H -0.0020 0.9203 -0.1745 0.165 Uiso 1 1 calc R
C28 C 0.1142(6) 0.8019(3) -0.2277(5) 0.112(2) Uani 1 1 d .
H28A H 0.1288 0.7678 -0.1973 0.169 Uiso 1 1 calc R
H28B H 0.1918 0.8182 -0.2408 0.169 Uiso 1 1 calc R
H28C H 0.0663 0.7952 -0.2813 0.169 Uiso 1 1 calc R
C29 C 0.0864(3) 0.98868(14) 0.0658(3) 0.0389(9) Uani 1 1 d .
C30 C 0.1691(4) 0.98120(16) 0.1338(3) 0.0509(11) Uani 1 1 d .
H30 H 0.1642 0.9493 0.1671 0.061 Uiso 1 1 calc R
C31 C 0.2591(4) 1.01824(18) 0.1556(3) 0.0645(14) Uani 1 1 d .
H31 H 0.3150 1.0118 0.2028 0.077 Uiso 1 1 calc R
C32 C 0.2661(4) 1.06447(18) 0.1077(3) 0.0614(13) Uani 1 1 d .
H32 H 0.3291 1.0897 0.1201 0.074 Uiso 1 1 calc R
C33 C -0.0877(3) 0.96155(15) -0.0215(3) 0.0404(10) Uani 1 1 d .
C34 C -0.1813(4) 0.92590(16) -0.0414(3) 0.0499(11) Uani 1 1 d .
H34 H -0.1873 0.8939 -0.0085 0.060 Uiso 1 1 calc R
C35 C -0.0566(5) 0.83127(19) 0.2360(3) 0.0647(14) Uani 1 1 d .
H35A H 0.0260 0.8191 0.2545 0.078 Uiso 1 1 calc R
H35B H -0.1012 0.8007 0.2087 0.078 Uiso 1 1 calc R
C36 C -0.1217(8) 0.8527(3) 0.3103(5) 0.121(3) Uani 1 1 d .
H36A H -0.1815 0.8259 0.3287 0.145 Uiso 1 1 calc R
H36B H -0.0634 0.8599 0.3592 0.145 Uiso 1 1 calc R
C37 C -0.1806(7) 0.9003(3) 0.2847(4) 0.121(3) Uani 1 1 d .
H37A H -0.1755 0.9268 0.3320 0.145 Uiso 1 1 calc R
H37B H -0.2672 0.8930 0.2698 0.145 Uiso 1 1 calc R
C38 C -0.1204(5) 0.9219(2) 0.2082(4) 0.0767(16) Uani 1 1 d .
H38A H -0.1811 0.9344 0.1638 0.092 Uiso 1 1 calc R
H38B H -0.0660 0.9522 0.2247 0.092 Uiso 1 1 calc R
C42 C 0.508(2) 0.5342(9) 0.1437(16) 0.47(2) Uani 1 1 d G
H10A H 0.5414 0.5058 0.1068 0.562 Uiso 1 1 calc R
H10B H 0.5366 0.5271 0.2039 0.562 Uiso 1 1 calc R
C41 C 0.380(2) 0.5339(7) 0.1360(14) 0.382(15) Uani 1 1 d G
H10C H 0.3465 0.5267 0.1926 0.458 Uiso 1 1 calc R
H10D H 0.3512 0.5054 0.0956 0.458 Uiso 1 1 calc R
C40 C 0.3409(14) 0.5851(10) 0.1052(14) 0.383(14) Uani 1 1 d G
H10E H 0.2935 0.5812 0.0500 0.459 Uiso 1 1 calc R
H10F H 0.2888 0.6025 0.1470 0.459 Uiso 1 1 calc R
C39 C 0.445(3) 0.6171(6) 0.0938(18) 0.48(2) Uani 1 1 d G
H10G H 0.4480 0.6285 0.0331 0.573 Uiso 1 1 calc R
H10H H 0.4433 0.6497 0.1301 0.573 Uiso 1 1 calc R
O3 O 0.049(6) 0.0503(12) 0.485(2) 0.49(3) Uani 1 1 d .
C44 C -0.029(8) 0.017(3) 0.442(3) 0.44(3) Uani 1 1 d .

loop_
_atom_site_aniso_label
_atom_site_aniso_U_11
_atom_site_aniso_U_22
_atom_site_aniso_U_33
_atom_site_aniso_U_23
_atom_site_aniso_U_13
_atom_site_aniso_U_12
Ga1 0.0330(2) 0.0293(2) 0.0520(3) 0.0016(2) -0.00150(18) 0.0001(2)
O1 0.062(2) 0.0492(16) 0.0623(19) 0.0100(16) 0.0175(15) 0.0141(16)
O2 0.44(3) 0.30(2) 1.33(8) 0.37(3) 0.00(4) 0.03(2)
C43 0.77(13) 1.1(2) 0.8(2) -0.40(17) 0.07(11) 0.50(14)
N1 0.0308(19) 0.0317(17) 0.064(2) 0.0018(16) -0.0047(16) -0.0011(14)
N2 0.040(2) 0.0353(18) 0.061(2) -0.0071(16) -0.0085(17) -0.0009(15)
N3 0.038(2) 0.0288(16) 0.056(2) 0.0055(15) -0.0083(16) -0.0035(14)
C1 0.041(3) 0.031(2) 0.064(3) 0.0037(19) 0.004(2) 0.0063(18)
C2 0.044(3) 0.037(2) 0.064(3) -0.005(2) 0.001(2) 0.0026(19)
C3 0.049(3) 0.044(3) 0.097(4) 0.001(3) -0.002(3) 0.011(2)
C4 0.071(4) 0.042(3) 0.110(4) -0.020(3) -0.011(3) 0.005(2)
C5 0.030(2) 0.035(2) 0.068(3) 0.002(2) -0.001(2) -0.0005(18)
C6 0.037(2) 0.043(2) 0.076(3) 0.007(2) -0.008(2) 0.000(2)
C7 0.043(3) 0.061(3) 0.087(4) 0.004(3) -0.017(3) -0.003(2)
C8 0.035(3) 0.069(3) 0.103(4) 0.002(3) -0.006(3) -0.012(2)
C9 0.038(3) 0.070(3) 0.090(4) 0.008(3) 0.010(3) -0.010(2)
C10 0.038(3) 0.048(2) 0.070(3) 0.000(2) 0.004(2) -0.002(2)
C11 0.053(3) 0.064(3) 0.066(3) 0.013(3) -0.016(3) -0.010(2)
C12 0.099(5) 0.083(4) 0.115(5) 0.040(4) -0.033(4) -0.004(4)
C13 0.090(5) 0.098(5) 0.082(4) 0.015(4) 0.006(3) -0.010(4)
C14 0.049(3) 0.083(4) 0.072(3) 0.008(3) 0.009(3) -0.016(3)
C15 0.116(5) 0.079(4) 0.088(4) -0.012(3) 0.018(4) -0.016(4)
C16 0.119(6) 0.094(4) 0.083(4) 0.015(4) 0.020(4) 0.019(4)
C17 0.046(3) 0.033(2) 0.058(3) -0.009(2) -0.005(2) 0.0001(19)
C18 0.044(3) 0.045(2) 0.060(3) -0.008(2) -0.004(2) -0.003(2)
C19 0.042(3) 0.060(3) 0.074(4) -0.012(3) -0.008(2) -0.009(2)
C20 0.065(4) 0.081(4) 0.058(3) -0.012(3) -0.016(3) -0.002(3)
C21 0.072(4) 0.072(3) 0.051(3) -0.003(2) -0.004(3) -0.003(3)
C22 0.059(3) 0.050(3) 0.061(3) -0.011(2) 0.004(3) -0.003(2)
C23 0.053(3) 0.059(3) 0.059(3) 0.001(2) -0.004(2) -0.014(2)
C24 0.073(4) 0.103(4) 0.073(4) 0.007(3) 0.014(3) 0.002(3)
C25 0.125(6) 0.074(4) 0.093(4) 0.016(3) -0.007(4) -0.035(4)
C26 0.068(4) 0.076(4) 0.065(3) -0.012(3) 0.013(3) -0.016(3)
C27 0.120(6) 0.079(4) 0.137(6) 0.008(4) 0.056(5) -0.013(4)
C28 0.086(5) 0.097(5) 0.158(7) -0.024(5) 0.046(5) -0.007(4)
C29 0.034(2) 0.031(2) 0.050(3) 0.0011(18) -0.0029(19) 0.0025(16)
C30 0.051(3) 0.038(2) 0.062(3) 0.001(2) -0.013(2) 0.006(2)
C31 0.057(3) 0.048(3) 0.085(4) -0.008(3) -0.033(3) 0.007(2)
C32 0.040(3) 0.046(3) 0.097(4) -0.009(3) -0.018(3) -0.004(2)
C33 0.031(2) 0.032(2) 0.057(3) -0.0012(19) -0.0039(19) 0.0001(17)
C34 0.038(2) 0.032(2) 0.079(3) 0.003(2) -0.001(2) -0.0026(18)
C35 0.064(3) 0.060(3) 0.069(3) 0.020(3) 0.002(3) -0.001(3)
C36 0.162(8) 0.108(5) 0.097(5) 0.030(4) 0.053(5) 0.015(5)
C37 0.116(6) 0.175(7) 0.075(4) 0.023(5) 0.034(4) 0.069(5)
C38 0.078(4) 0.066(3) 0.088(4) 0.002(3) 0.024(3) 0.026(3)
C42 0.51(5) 0.40(4) 0.47(3) 0.18(3) -0.26(4) 0.11(3)
C41 0.41(4) 0.182(17) 0.55(4) 0.15(2) -0.09(3) -0.061(19)
C40 0.22(2) 0.30(3) 0.62(4) 0.08(3) -0.05(2) 0.08(2)
C39 0.22(2) 0.26(2) 0.96(7) 0.26(3) 0.01(3) 0.056(19)
O3 0.73(7) 0.32(3) 0.40(4) -0.17(3) -0.04(4) -0.02(3)
C44 0.62(8) 0.32(5) 0.37(4) -0.04(4) 0.00(5) -0.03(5)

loop_
_atom_type_symbol
_atom_type_description
_atom_type_scat_dispersion_real
_atom_type_scat_dispersion_imag
_atom_type_scat_source
C C 0.0033 0.0016 'International Tables Vol C Tables 4.2.6.8 and 6.1.1.4'
H H 0.0000 0.0000 'International Tables Vol C Tables 4.2.6.8 and 6.1.1.4'
N N 0.0061 0.0033 'International Tables Vol C Tables 4.2.6.8 and 6.1.1.4'
O O 0.0106 0.0060 'International Tables Vol C Tables 4.2.6.8 and 6.1.1.4'
Ga Ga 0.2307 1.6083 'International Tables Vol C Tables 4.2.6.8 and 6.1.1.4'

loop_
_geom_angle_atom_site_label_1
_geom_angle_atom_site_label_2
_geom_angle_atom_site_label_3
_geom_angle
_geom_angle_site_symmetry_1
_geom_angle_site_symmetry_3
N2 Ga1 N1 90.84(14) . .
N2 Ga1 N3 130.08(15) . .
N1 Ga1 N3 128.57(13) . .
N2 Ga1 O1 105.66(14) . .
N1 Ga1 O1 105.02(14) . .
N3 Ga1 O1 93.32(13) . .
C35 O1 C38 110.7(3) . .
C35 O1 Ga1 123.9(3) . .
C38 O1 Ga1 125.4(3) . .
C39 O2 C42 108(2) . .
O3 C43 C44 75(3) . 3_556
C1 N1 C5 118.7(3) . .
C1 N1 Ga1 107.2(2) . .
C5 N1 Ga1 129.8(2) . .
C2 N2 C17 118.5(3) . .
C2 N2 Ga1 106.8(3) . .
C17 N2 Ga1 131.4(3) . .
C33 N3 C29 117.4(3) . .
C33 N3 Ga1 121.4(2) . .
C29 N3 Ga1 119.6(2) . .
C2 C1 N1 117.2(3) . .
C2 C1 C3 124.8(4) . .
N1 C1 C3 117.9(4) . .
C1 C2 N2 117.9(3) . .
C1 C2 C4 124.0(4) . .
N2 C2 C4 117.9(4) . .
C1 C3 H3A 109.5 . .
C1 C3 H3B 109.5 . .
H3A C3 H3B 109.5 . .
C1 C3 H3C 109.5 . .
H3A C3 H3C 109.5 . .
H3B C3 H3C 109.5 . .
C2 C4 H4A 109.5 . .
C2 C4 H4B 109.5 . .
H4A C4 H4B 109.5 . .
C2 C4 H4C 109.5 . .
H4A C4 H4C 109.5 . .
H4B C4 H4C 109.5 . .
C6 C5 C10 120.5(4) . .
C6 C5 N1 119.8(4) . .
C10 C5 N1 119.6(4) . .
C7 C6 C5 118.7(4) . .
C7 C6 C11 118.7(4) . .
C5 C6 C11 122.6(4) . .
C8 C7 C6 120.9(5) . .
C8 C7 H7 119.6 . .
C6 C7 H7 119.6 . .
C9 C8 C7 119.9(5) . .
C9 C8 H8 120.0 . .
C7 C8 H8 120.0 . .
C8 C9 C10 121.7(5) . .
C8 C9 H9 119.2 . .
C10 C9 H9 119.2 . .
C9 C10 C5 118.2(4) . .
C9 C10 C14 118.9(4) . .
C5 C10 C14 122.9(4) . .
C6 C11 C13 111.9(4) . .
C6 C11 C12 112.0(5) . .
C13 C11 C12 109.7(5) . .
C6 C11 H11 107.7 . .
C13 C11 H11 107.7 . .
C12 C11 H11 107.7 . .
C11 C12 H12A 109.5 . .
C11 C12 H12B 109.5 . .
H12A C12 H12B 109.5 . .
C11 C12 H12C 109.5 . .
H12A C12 H12C 109.5 . .
H12B C12 H12C 109.5 . .
C11 C13 H13A 109.5 . .
C11 C13 H13B 109.5 . .
H13A C13 H13B 109.5 . .
C11 C13 H13C 109.5 . .
H13A C13 H13C 109.5 . .
H13B C13 H13C 109.5 . .
C10 C14 C16 113.8(5) . .
C10 C14 C15 111.8(5) . .
C16 C14 C15 108.8(4) . .
C10 C14 H14 107.4 . .
C16 C14 H14 107.4 . .
C15 C14 H14 107.4 . .
C14 C15 H15A 109.5 . .
C14 C15 H15B 109.5 . .
H15A C15 H15B 109.5 . .
C14 C15 H15C 109.5 . .
H15A C15 H15C 109.5 . .
H15B C15 H15C 109.5 . .
C14 C16 H16A 109.5 . .
C14 C16 H16B 109.5 . .
H16A C16 H16B 109.5 . .
C14 C16 H16C 109.5 . .
H16A C16 H16C 109.5 . .
H16B C16 H16C 109.5 . .
C22 C17 C18 119.6(4) . .
C22 C17 N2 120.7(4) . .
C18 C17 N2 119.6(4) . .
C19 C18 C17 119.0(4) . .
C19 C18 C23 119.0(4) . .
C17 C18 C23 121.9(4) . .
C20 C19 C18 121.4(5) . .
C20 C19 H19 119.3 . .
C18 C19 H19 119.3 . .
C19 C20 C21 119.6(5) . .
C19 C20 H20 120.2 . .
C21 C20 H20 120.2 . .
C20 C21 C22 121.1(5) . .
C20 C21 H21 119.5 . .
C22 C21 H21 119.5 . .
C21 C22 C17 119.1(4) . .
C21 C22 C26 117.8(5) . .
C17 C22 C26 123.1(4) . .
C18 C23 C24 110.3(4) . .
C18 C23 C25 111.7(4) . .
C24 C23 C25 110.5(5) . .
C18 C23 H23 108.1 . .
C24 C23 H23 108.1 . .
C25 C23 H23 108.1 . .
C23 C24 H24A 109.5 . .
C23 C24 H24B 109.5 . .
H24A C24 H24B 109.5 . .
C23 C24 H24C 109.5 . .
H24A C24 H24C 109.5 . .
H24B C24 H24C 109.5 . .
C23 C25 H25A 109.5 . .
C23 C25 H25B 109.5 . .
H25A C25 H25B 109.5 . .
C23 C25 H25C 109.5 . .
H25A C25 H25C 109.5 . .
H25B C25 H25C 109.5 . .
C22 C26 C27 113.2(5) . .
C22 C26 C28 112.8(4) . .
C27 C26 C28 109.7(5) . .
C22 C26 H26 106.9 . .
C27 C26 H26 106.9 . .
C28 C26 H26 106.9 . .
C26 C27 H27A 109.5 . .
C26 C27 H27B 109.5 . .
H27A C27 H27B 109.5 . .
C26 C27 H27C 109.5 . .
H27A C27 H27C 109.5 . .
H27B C27 H27C 109.5 . .
C26 C28 H28A 109.5 . .
C26 C28 H28B 109.5 . .
H28A C28 H28B 109.5 . .
C26 C28 H28C 109.5 . .
H28A C28 H28C 109.5 . .
H28B C28 H28C 109.5 . .
C30 C29 N3 121.4(3) . .
C30 C29 C33 118.1(4) . 3_575
N3 C29 C33 120.6(3) . 3_575
C29 C30 C31 122.7(4) . .
C29 C30 H30 118.7 . .
C31 C30 H30 118.7 . .
C32 C31 C30 118.8(4) . .
C32 C31 H31 120.6 . .
C30 C31 H31 120.6 . .
C31 C32 C34 119.8(4) . 3_575
C31 C32 H32 120.1 . .
C34 C32 H32 120.1 3_575 .
C34 C33 N3 120.5(3) . .
C34 C33 C29 118.3(4) . 3_575
N3 C33 C29 121.2(3) . 3_575
C32 C34 C33 121.9(4) 3_575 .
C32 C34 H34 119.1 3_575 .
C33 C34 H34 119.1 . .
O1 C35 C36 104.4(4) . .
O1 C35 H35A 110.9 . .
C36 C35 H35A 110.9 . .
O1 C35 H35B 110.9 . .
C36 C35 H35B 110.9 . .
H35A C35 H35B 108.9 . .
C37 C36 C35 108.4(5) . .
C37 C36 H36A 110.0 . .
C35 C36 H36A 110.0 . .
C37 C36 H36B 110.0 . .
C35 C36 H36B 110.0 . .
H36A C36 H36B 108.4 . .
C36 C37 C38 108.1(5) . .
C36 C37 H37A 110.1 . .
C38 C37 H37A 110.1 . .
C36 C37 H37B 110.1 . .
C38 C37 H37B 110.1 . .
H37A C37 H37B 108.4 . .
O1 C38 C37 104.3(4) . .
O1 C38 H38A 110.9 . .
C37 C38 H38A 110.9 . .
O1 C38 H38B 110.9 . .
C37 C38 H38B 110.9 . .
H38A C38 H38B 108.9 . .
C41 C42 O2 108.0(11) . .
C41 C42 H10A 110.1 . .
O2 C42 H10A 110.1 . .
C41 C42 H10B 110.1 . .
O2 C42 H10B 110.1 . .
H10A C42 H10B 108.4 . .
C42 C41 C40 108.0 . .
C42 C41 H10C 110.1 . .
C40 C41 H10C 110.1 . .
C42 C41 H10D 110.1 . .
C40 C41 H10D 110.1 . .
H10C C41 H10D 108.4 . .
C39 C40 C41 108.0 . .
C39 C40 H10E 110.1 . .
C41 C40 H10E 110.1 . .
C39 C40 H10F 110.1 . .
C41 C40 H10F 110.1 . .
H10E C40 H10F 108.4 . .
O2 C39 C40 108.0(11) . .
O2 C39 H10G 110.1 . .
C40 C39 H10G 110.1 . .
O2 C39 H10H 110.1 . .
C40 C39 H10H 110.1 . .
H10G C39 H10H 108.4 . .
C44 O3 C43 56(5) . .
O3 C44 C43 81(6) . 3_556

loop_
_geom_bond_atom_site_label_1
_geom_bond_atom_site_label_2
_geom_bond_distance
_geom_bond_site_symmetry_2
Ga1 N2 1.871(3) .
Ga1 N1 1.874(3) .
Ga1 N3 1.885(3) .
Ga1 O1 2.069(3) .
O1 C35 1.451(5) .
O1 C38 1.456(5) .
O2 C39 1.42(2) .
O2 C42 1.42(2) .
C43 O3 1.63(12) .
C43 C44 1.75(13) 3_556
N1 C1 1.425(5) .
N1 C5 1.444(5) .
N2 C2 1.429(5) .
N2 C17 1.434(5) .
N3 C33 1.400(5) .
N3 C29 1.406(5) .
C1 C2 1.349(6) .
C1 C3 1.503(6) .
C2 C4 1.504(5) .
C3 H3A 0.9800 .
C3 H3B 0.9800 .
C3 H3C 0.9800 .
C4 H4A 0.9800 .
C4 H4B 0.9800 .
C4 H4C 0.9800 .
C5 C6 1.400(6) .
C5 C10 1.408(6) .
C6 C7 1.398(6) .
C6 C11 1.512(6) .
C7 C8 1.376(7) .
C7 H7 0.9500 .
C8 C9 1.370(7) .
C8 H8 0.9500 .
C9 C10 1.392(6) .
C9 H9 0.9500 .
C10 C14 1.493(7) .
C11 C13 1.520(7) .
C11 C12 1.545(7) .
C11 H11 1.0000 .
C12 H12A 0.9800 .
C12 H12B 0.9800 .
C12 H12C 0.9800 .
C13 H13A 0.9800 .
C13 H13B 0.9800 .
C13 H13C 0.9800 .
C14 C16 1.530(7) .
C14 C15 1.534(7) .
C14 H14 1.0000 .
C15 H15A 0.9800 .
C15 H15B 0.9800 .
C15 H15C 0.9800 .
C16 H16A 0.9800 .
C16 H16B 0.9800 .
C16 H16C 0.9800 .
C17 C22 1.402(6) .
C17 C18 1.409(6) .
C18 C19 1.388(6) .
C18 C23 1.522(6) .
C19 C20 1.374(7) .
C19 H19 0.9500 .
C20 C21 1.376(7) .
C20 H20 0.9500 .
C21 C22 1.395(6) .
C21 H21 0.9500 .
C22 C26 1.510(6) .
C23 C24 1.526(7) .
C23 C25 1.529(6) .
C23 H23 1.0000 .
C24 H24A 0.9800 .
C24 H24B 0.9800 .
C24 H24C 0.9800 .
C25 H25A 0.9800 .
C25 H25B 0.9800 .
C25 H25C 0.9800 .
C26 C27 1.513(7) .
C26 C28 1.528(7) .
C26 H26 1.0000 .
C27 H27A 0.9800 .
C27 H27B 0.9800 .
C27 H27C 0.9800 .
C28 H28A 0.9800 .
C28 H28B 0.9800 .
C28 H28C 0.9800 .
C29 C30 1.376(5) .
C29 C33 1.417(5) 3_575
C30 C31 1.385(6) .
C30 H30 0.9500 .
C31 C32 1.375(6) .
C31 H31 0.9500 .
C32 C34 1.380(6) 3_575
C32 H32 0.9500 .
C33 C34 1.385(5) .
C33 C29 1.417(5) 3_575
C34 C32 1.380(6) 3_575
C34 H34 0.9500 .
C35 C36 1.493(8) .
C35 H35A 0.9900 .
C35 H35B 0.9900 .
C36 C37 1.399(8) .
C36 H36A 0.9900 .
C36 H36B 0.9900 .
C37 C38 1.495(8) .
C37 H37A 0.9900 .
C37 H37B 0.9900 .
C38 H38A 0.9900 .
C38 H38B 0.9900 .
C42 C41 1.4200 .
C42 H10A 0.9900 .
C42 H10B 0.9900 .
C41 C40 1.4200 .
C41 H10C 0.9900 .
C41 H10D 0.9900 .
C40 C39 1.4200 .
C40 H10E 0.9900 .
C40 H10F 0.9900 .
C39 H10G 0.9900 .
C39 H10H 0.9900 .
O3 C44 1.34(5) .
C44 C43 1.75(13) 3_556
